data_4502605
loop_
_publ_author_name
'Li, Baiyan'
'Peng, Yu'
'Li, Guanghua'
'Hua, Jia'
'Yu, Yang'
'Jin, Di'
'Shi, Zhan'
'Feng, Shouhua'

_publ_section_title
;
 Design and Construction of Coordination Polymers by
 4-Amino-3,5-bis(n-pyridyl)-1,2,4-triazole (n= 2, 3, 4) Isomers in a
 Copper(I) Halide System: Diverse Structures Tuned by Isomeric and Anion
 Effects
;
_journal_issue 5
_journal_name_full 'Crystal Growth &amp; Design'
_journal_page_first 2192
_journal_paper_doi 10.1021/cg901438x
_journal_volume 10
_journal_year 2010
_chemical_formula_moiety 'C12 H10 Cu3 I3 N6'
_chemical_formula_sum 'C12 H10 Cu3 I3 N6'
_chemical_formula_weight 809.58
_chemical_melting_point ?
_chemical_name_systematic
; 
 ? 
;
_space_group_IT_number 2
_symmetry_cell_setting triclinic
_symmetry_space_group_name_Hall '-P 1'
_symmetry_space_group_name_H-M 'P -1'
_atom_sites_solution_hydrogens geom
_atom_sites_solution_primary direct
_atom_sites_solution_secondary difmap
_audit_creation_method SHELXL-97
_cell_angle_alpha 80.271(8)
_cell_angle_beta 89.865(8)
_cell_angle_gamma 89.413(8)
_cell_formula_units_Z 2
_cell_length_a 7.5308(10)
_cell_length_b 7.8333(9)
_cell_length_c 16.040(2)
_cell_measurement_reflns_used 3258
_cell_measurement_temperature 293(2)
_cell_measurement_theta_max 25.02
_cell_measurement_theta_min 2.58
_cell_volume 932.6(2)
_computing_cell_refinement 'Bruker SMART'
_computing_data_collection 'Bruker SMART'
_computing_data_reduction 'Bruker SAINT'
_computing_molecular_graphics SHELXP-97
_computing_publication_material SHELXTL
_computing_structure_refinement 'SHELXL-97 (Sheldrick, 1997)'
_computing_structure_solution 'SHELXS-97 (Sheldrick, 1990)'
_diffrn_ambient_temperature 293(2)
_diffrn_detector_area_resol_mean 9.00cm
_diffrn_measured_fraction_theta_full 0.993
_diffrn_measured_fraction_theta_max 0.993
_diffrn_measurement_device_type 'CCD area detector'
_diffrn_measurement_method 'phi and omega scans'
_diffrn_radiation_monochromator graphite
_diffrn_radiation_source 'fine-focus sealed tube'
_diffrn_radiation_type MoK\a
_diffrn_radiation_wavelength 0.71073
_diffrn_reflns_av_R_equivalents 0.0385
_diffrn_reflns_av_sigmaI/netI 0.0339
_diffrn_reflns_limit_h_max 8
_diffrn_reflns_limit_h_min -8
_diffrn_reflns_limit_k_max 9
_diffrn_reflns_limit_k_min -9
_diffrn_reflns_limit_l_max 17
_diffrn_reflns_limit_l_min -19
_diffrn_reflns_number 5211
_diffrn_reflns_theta_full 25.02
_diffrn_reflns_theta_max 25.02
_diffrn_reflns_theta_min 2.58
_diffrn_standards_decay_% none
_diffrn_standards_interval_count none
_diffrn_standards_interval_time none
_diffrn_standards_number none
_exptl_absorpt_coefficient_mu 8.362
_exptl_absorpt_correction_T_max 0.403
_exptl_absorpt_correction_T_min 0.165
_exptl_absorpt_correction_type empirical
_exptl_absorpt_process_details 'SADABS; Bruker, 2000'
_exptl_crystal_colour yellow
_exptl_crystal_density_diffrn 2.883
_exptl_crystal_density_meas ?
_exptl_crystal_density_method 'not measured'
_exptl_crystal_description block
_exptl_crystal_F_000 740
_exptl_crystal_size_max 0.28
_exptl_crystal_size_mid 0.24
_exptl_crystal_size_min 0.20
_refine_diff_density_max 1.008
_refine_diff_density_min -0.927
_refine_diff_density_rms 0.144
_refine_ls_extinction_method none
_refine_ls_goodness_of_fit_ref 1.033
_refine_ls_hydrogen_treatment mixed
_refine_ls_matrix_type full
_refine_ls_number_parameters 257
_refine_ls_number_reflns 3258
_refine_ls_number_restraints 1
_refine_ls_restrained_S_all 1.033
_refine_ls_R_factor_all 0.0322
_refine_ls_R_factor_gt 0.0273
_refine_ls_shift/su_max 0.001
_refine_ls_shift/su_mean 0.000
_refine_ls_structure_factor_coef Fsqd
_refine_ls_weighting_details 'calc w=1/[\s^2^(Fo^2^)+(0.0420P)^2^+0.7085P] where P=(Fo^2^+2Fc^2^)/3'
_refine_ls_weighting_scheme calc
_refine_ls_wR_factor_gt 0.0680
_refine_ls_wR_factor_ref 0.0712
_reflns_number_gt 2884
_reflns_number_total 3258
_reflns_threshold_expression >2sigma(I)
_cod_data_source_file cg901438x_si_002.cif
_cod_data_source_block Compound-11
_cod_depositor_comments
;
The following automatic conversions were performed:

'_chemical_melting_point' value 'not measured' was changed to '?' -
the value is undefined or not given.

Automatic conversion script
Id: cif_fix_values 1715 2011-07-08 13:25:40Z adriana 

The following automatic conversions were performed:

'_exptl_crystal_density_meas' value 'not measured' was changed to '?'
- the value is perceived as not measured.

Automatic conversion script
Id: cif_fix_values 3008 2015-01-20 13:52:24Z robertas 
;
_cod_original_cell_volume 932.5(2)
_cod_original_sg_symbol_H-M p-1
_cod_database_code 4502605

loop_
_symmetry_equiv_pos_as_xyz
'x, y, z'
'-x, -y, -z'

loop_
_atom_site_label
_atom_site_type_symbol
_atom_site_fract_x
_atom_site_fract_y
_atom_site_fract_z
_atom_site_U_iso_or_equiv
_atom_site_adp_type
_atom_site_occupancy
_atom_site_symmetry_multiplicity
_atom_site_calc_flag
_atom_site_refinement_flags
Cu1 Cu 0.19601(8) 0.43586(8) 0.87212(4) 0.03314(16) Uani 1 1 d .
Cu2 Cu 0.16489(8) 0.27337(8) 0.67279(4) 0.03353(15) Uani 1 1 d .
Cu3 Cu 0.26947(10) -0.01446(9) 0.77093(5) 0.04395(18) Uani 1 1 d .
I1 I 0.43210(4) 0.27234(4) 0.784015(19) 0.03086(10) Uani 1 1 d .
I2 I 0.34130(4) 0.73702(4) 0.88788(2) 0.03596(11) Uani 1 1 d .
I3 I 0.09247(5) -0.03013(4) 0.63638(2) 0.04336(12) Uani 1 1 d .
N1 N -0.0115(5) 0.4905(5) 0.7925(2) 0.0263(8) Uani 1 1 d .
N2 N -0.0267(5) 0.4258(5) 0.7177(2) 0.0260(8) Uani 1 1 d .
N3 N -0.2202(5) 0.6344(4) 0.7165(2) 0.0231(8) Uani 1 1 d .
N4 N -0.3619(7) 0.7474(6) 0.6877(3) 0.0381(10) Uani 1 1 d D
H1B H -0.322(9) 0.850(4) 0.673(5) 0.07(2) Uiso 1 1 d D
H1A H -0.442(10) 0.747(9) 0.721(5) 0.07(2) Uiso 1 1 d .
N5 N -0.1884(5) 0.7021(5) 1.0099(2) 0.0272(8) Uani 1 1 d .
N6 N -0.2390(5) 0.5745(5) 0.4401(2) 0.0292(8) Uani 1 1 d .
C1 C -0.1538(6) 0.5133(6) 0.6728(3) 0.0250(9) Uani 1 1 d .
C2 C -0.1288(6) 0.6155(5) 0.7915(3) 0.0232(9) Uani 1 1 d .
C3 C -0.2143(6) 0.4822(6) 0.5899(3) 0.0244(9) Uani 1 1 d .
C4 C -0.1915(6) 0.6043(6) 0.5169(3) 0.0275(10) Uani 1 1 d .
H4 H -0.129(6) 0.714(6) 0.523(3) 0.025(12) Uiso 1 1 d .
C5 C -0.3124(7) 0.4204(6) 0.4349(3) 0.0320(10) Uani 1 1 d .
C6 C -0.3399(7) 0.2933(7) 0.5044(3) 0.0357(11) Uani 1 1 d .
H6 H -0.381(6) 0.185(6) 0.503(3) 0.027(12) Uiso 1 1 d .
C7 C -0.2884(7) 0.3220(6) 0.5836(3) 0.0321(10) Uani 1 1 d .
H7 H -0.286(11) 0.223(10) 0.640(5) 0.09(3) Uiso 1 1 d .
C8 C -0.1584(6) 0.7152(6) 0.8599(3) 0.0243(9) Uani 1 1 d .
C9 C -0.1760(6) 0.8960(6) 0.8471(3) 0.0314(10) Uani 1 1 d .
H9 H -0.166(8) 0.954(7) 0.791(4) 0.045(16) Uiso 1 1 d .
C10 C -0.2002(7) 0.9738(7) 0.9162(3) 0.0354(12) Uani 1 1 d .
H10 H -0.200(8) 1.073(8) 0.912(4) 0.048(18) Uiso 1 1 d .
C11 C -0.2043(7) 0.8756(6) 0.9960(3) 0.0316(10) Uani 1 1 d .
H11 H -0.208(7) 0.921(6) 1.050(3) 0.034(13) Uiso 1 1 d .
C12 C -0.1667(6) 0.6238(6) 0.9423(3) 0.0255(9) Uani 1 1 d .
H12 H -0.149(7) 0.496(7) 0.957(3) 0.040(15) Uiso 1 1 d .
H5 H -0.349(8) 0.405(7) 0.377(4) 0.057(18) Uiso 1 1 d .

loop_
_atom_site_aniso_label
_atom_site_aniso_U_11
_atom_site_aniso_U_22
_atom_site_aniso_U_33
_atom_site_aniso_U_23
_atom_site_aniso_U_13
_atom_site_aniso_U_12
Cu1 0.0413(4) 0.0386(3) 0.0197(3) -0.0057(2) -0.0066(2) 0.0079(3)
Cu2 0.0432(4) 0.0350(3) 0.0228(3) -0.0066(2) -0.0015(2) 0.0062(3)
Cu3 0.0499(4) 0.0405(4) 0.0398(4) -0.0027(3) 0.0018(3) 0.0070(3)
I1 0.03098(18) 0.03663(18) 0.02482(18) -0.00500(13) 0.00004(12) 0.00306(13)
I2 0.0358(2) 0.03063(18) 0.0409(2) -0.00419(14) -0.00467(14) -0.00189(13)
I3 0.0629(3) 0.03574(19) 0.0334(2) -0.01111(15) 0.00268(16) -0.00746(16)
N1 0.034(2) 0.0311(19) 0.0148(18) -0.0057(15) -0.0019(15) 0.0042(16)
N2 0.034(2) 0.0295(19) 0.0151(18) -0.0065(15) -0.0015(15) 0.0030(16)
N3 0.028(2) 0.0274(18) 0.0149(18) -0.0060(14) -0.0033(14) 0.0036(15)
N4 0.034(3) 0.049(3) 0.032(3) -0.011(2) -0.009(2) 0.016(2)
N5 0.032(2) 0.032(2) 0.019(2) -0.0063(15) -0.0027(15) 0.0029(16)
N6 0.035(2) 0.039(2) 0.0147(19) -0.0080(16) -0.0031(15) 0.0042(17)
C1 0.025(2) 0.029(2) 0.022(2) -0.0054(18) 0.0002(18) -0.0021(18)
C2 0.027(2) 0.031(2) 0.013(2) -0.0039(17) -0.0009(17) -0.0009(18)
C3 0.024(2) 0.032(2) 0.018(2) -0.0090(18) 0.0003(17) 0.0040(18)
C4 0.030(2) 0.037(3) 0.017(2) -0.0070(19) 0.0003(18) -0.001(2)
C5 0.034(3) 0.038(3) 0.026(3) -0.013(2) -0.006(2) 0.001(2)
C6 0.046(3) 0.036(3) 0.027(3) -0.011(2) -0.001(2) -0.009(2)
C7 0.036(3) 0.035(2) 0.026(2) -0.007(2) -0.001(2) -0.003(2)
C8 0.022(2) 0.031(2) 0.020(2) -0.0068(18) -0.0030(17) 0.0002(18)
C9 0.034(3) 0.034(2) 0.026(3) -0.004(2) -0.001(2) 0.003(2)
C10 0.046(3) 0.024(2) 0.037(3) -0.005(2) -0.005(2) 0.003(2)
C11 0.039(3) 0.034(2) 0.025(3) -0.013(2) -0.003(2) 0.005(2)
C12 0.029(2) 0.029(2) 0.021(2) -0.0085(18) -0.0006(18) 0.0004(18)

loop_
_atom_type_symbol
_atom_type_description
_atom_type_scat_dispersion_real
_atom_type_scat_dispersion_imag
_atom_type_scat_source
C C 0.0033 0.0016 'International Tables Vol C Tables 4.2.6.8 and 6.1.1.4'
H H 0.0000 0.0000 'International Tables Vol C Tables 4.2.6.8 and 6.1.1.4'
N N 0.0061 0.0033 'International Tables Vol C Tables 4.2.6.8 and 6.1.1.4'
Cu Cu 0.3201 1.2651 'International Tables Vol C Tables 4.2.6.8 and 6.1.1.4'
I I -0.4742 1.8119 'International Tables Vol C Tables 4.2.6.8 and 6.1.1.4'

loop_
_geom_angle_atom_site_label_1
_geom_angle_atom_site_label_2
_geom_angle_atom_site_label_3
_geom_angle
_geom_angle_site_symmetry_1
_geom_angle_site_symmetry_3
N5 Cu1 N1 126.35(16) 2_567 .
N5 Cu1 I2 105.51(11) 2_567 .
N1 Cu1 I2 106.81(11) . .
N5 Cu1 I1 106.52(11) 2_567 .
N1 Cu1 I1 103.95(10) . .
I2 Cu1 I1 106.30(3) . .
N2 Cu2 N6 102.27(15) . 2_566
N2 Cu2 I3 121.95(11) . .
N6 Cu2 I3 106.02(11) 2_566 .
N2 Cu2 Cu3 118.64(10) . .
N6 Cu2 Cu3 138.58(11) 2_566 .
I3 Cu2 Cu3 58.47(2) . .
N2 Cu2 I1 102.94(11) . .
N6 Cu2 I1 108.16(12) 2_566 .
I3 Cu2 I1 114.34(2) . .
Cu3 Cu2 I1 58.63(2) . .
I2 Cu3 I3 126.55(3) 1_545 .
I2 Cu3 I1 114.06(3) 1_545 .
I3 Cu3 I1 118.86(3) . .
I2 Cu3 Cu2 168.59(3) 1_545 .
I3 Cu3 Cu2 60.15(2) . .
I1 Cu3 Cu2 61.73(2) . .
Cu3 I1 Cu2 59.63(2) . .
Cu3 I1 Cu1 102.71(2) . .
Cu2 I1 Cu1 84.84(2) . .
Cu3 I2 Cu1 115.29(3) 1_565 .
Cu3 I3 Cu2 61.37(2) . .
C2 N1 N2 108.2(3) . .
C2 N1 Cu1 127.0(3) . .
N2 N1 Cu1 123.2(3) . .
C1 N2 N1 107.8(3) . .
C1 N2 Cu2 126.0(3) . .
N1 N2 Cu2 123.9(3) . .
C1 N3 C2 106.8(4) . .
C1 N3 N4 123.7(4) . .
C2 N3 N4 129.4(4) . .
N3 N4 H1B 109(5) . .
N3 N4 H1A 114(5) . .
H1B N4 H1A 111(7) . .
C12 N5 C11 117.6(4) . .
C12 N5 Cu1 121.1(3) . 2_567
C11 N5 Cu1 121.3(3) . 2_567
C4 N6 C5 117.8(4) . .
C4 N6 Cu2 124.4(3) . 2_566
C5 N6 Cu2 116.7(3) . 2_566
N2 C1 N3 108.8(4) . .
N2 C1 C3 125.0(4) . .
N3 C1 C3 126.2(4) . .
N1 C2 N3 108.4(4) . .
N1 C2 C8 125.4(4) . .
N3 C2 C8 126.2(4) . .
C4 C3 C7 119.3(4) . .
C4 C3 C1 121.8(4) . .
C7 C3 C1 118.8(4) . .
N6 C4 C3 122.4(4) . .
N6 C4 H4 120(3) . .
C3 C4 H4 117(3) . .
N6 C5 C6 123.1(5) . .
N6 C5 H5 115(3) . .
C6 C5 H5 121(3) . .
C5 C6 C7 119.4(5) . .
C5 C6 H6 125(3) . .
C7 C6 H6 115(3) . .
C6 C7 C3 117.9(5) . .
C6 C7 H7 124(4) . .
C3 C7 H7 117(4) . .
C12 C8 C9 118.6(4) . .
C12 C8 C2 117.6(4) . .
C9 C8 C2 123.8(4) . .
C10 C9 C8 118.1(5) . .
C10 C9 H9 125(4) . .
C8 C9 H9 117(4) . .
C9 C10 C11 120.2(5) . .
C9 C10 H10 121(5) . .
C11 C10 H10 119(5) . .
N5 C11 C10 122.8(4) . .
N5 C11 H11 111(3) . .
C10 C11 H11 126(3) . .
N5 C12 C8 122.7(4) . .
N5 C12 H12 114(3) . .
C8 C12 H12 123(3) . .

loop_
_geom_bond_atom_site_label_1
_geom_bond_atom_site_label_2
_geom_bond_distance
_geom_bond_site_symmetry_2
Cu1 N5 2.015(4) 2_567
Cu1 N1 2.017(4) .
Cu1 I2 2.6612(7) .
Cu1 I1 2.7115(7) .
Cu2 N2 2.068(4) .
Cu2 N6 2.071(4) 2_566
Cu2 I3 2.6053(7) .
Cu2 Cu3 2.6366(9) .
Cu2 I1 2.6915(8) .
Cu3 I2 2.5200(8) 1_545
Cu3 I3 2.5604(9) .
Cu3 I1 2.6092(8) .
I2 Cu3 2.5200(8) 1_565
N1 C2 1.310(6) .
N1 N2 1.384(5) .
N2 C1 1.314(6) .
N3 C1 1.362(5) .
N3 C2 1.373(6) .
N3 N4 1.407(6) .
N4 H1B 0.86(2) .
N4 H1A 0.81(7) .
N5 C12 1.342(6) .
N5 C11 1.344(6) .
N5 Cu1 2.015(4) 2_567
N6 C4 1.342(6) .
N6 C5 1.348(6) .
N6 Cu2 2.071(4) 2_566
C1 C3 1.467(6) .
C2 C8 1.465(6) .
C3 C4 1.391(6) .
C3 C7 1.398(7) .
C4 H4 1.00(5) .
C5 C6 1.380(7) .
C5 H5 0.99(7) .
C6 C7 1.385(7) .
C6 H6 0.91(5) .
C7 H7 1.09(8) .
C8 C12 1.395(6) .
C8 C9 1.401(7) .
C9 C10 1.364(7) .
C9 H9 0.93(6) .
C10 C11 1.378(7) .
C10 H10 0.77(6) .
C11 H11 1.00(6) .
C12 H12 1.00(5) .

loop_
_geom_hbond_atom_site_label_D
_geom_hbond_atom_site_label_H
_geom_hbond_atom_site_label_A
_geom_hbond_distance_DH
_geom_hbond_distance_HA
_geom_hbond_distance_DA
_geom_hbond_angle_DHA
_geom_hbond_site_symmetry_A
N4 H1B I3 0.86(2) 3.29(6) 3.879(5) 128(6) 1_565
N4 H1A I2 0.81(7) 3.11(7) 3.898(5) 163(7) 1_455
